data_4125368
loop_
_publ_author_name
'Guberman-Pfeffer, Matthew J'
'Greco, Jordan A.'
'Samankumara, Lalith P.'
'Zeller, Matthias'
'Birge, Robert R.'
'Gasc\'on, Jos\'e A'
'Br\"uckner, Christian'

_publ_section_title
;
 Bacteriochlorins with a Twist: Discovery of a Unique Mechanism to
 Red-Shift the Optical Spectra of Bacteriochlorins.
;
_journal_issue 1
_journal_name_full 'Journal of the American Chemical Society'
_journal_page_first 548
_journal_page_last 560
_journal_paper_doi 10.1021/jacs.6b12419
_journal_volume 139
_journal_year 2017
_chemical_formula_moiety 'C52 H38 F12 N4 O6, C H Cl3'
_chemical_formula_sum 'C53 H39 Cl3 F12 N4 O6'
_chemical_formula_weight 1162.23
_space_group_crystal_system monoclinic
_space_group_IT_number 14
_space_group_name_Hall '-P 2ybc'
_space_group_name_H-M_alt 'P 1 21/c 1'
_symmetry_space_group_name_Hall '-P 2ybc'
_symmetry_space_group_name_H-M 'P 1 21/c 1'
_atom_sites_solution_hydrogens geom
_atom_sites_solution_primary direct
_atom_sites_solution_secondary difmap
_audit_creation_method SHELXL-2014/7
_cell_angle_alpha 90
_cell_angle_beta 98.163(3)
_cell_angle_gamma 90
_cell_formula_units_Z 4
_cell_length_a 13.903(3)
_cell_length_b 30.755(6)
_cell_length_c 12.122(2)
_cell_measurement_reflns_used 6784
_cell_measurement_temperature 100(2)
_cell_measurement_theta_max 29.99
_cell_measurement_theta_min 2.19
_cell_volume 5130.7(17)
_computing_cell_refinement 'SAINT V7.66A (Bruker, 2013)'
_computing_data_collection 'Apex2 v2009.7-0 (Bruker, 2009)'
_computing_data_reduction 'SAINT V7.66A (Bruker, 2013)'
_computing_structure_refinement
;  
SHELXL-2014/7 (Sheldrick, 2014), 
SHELXLE Rev780 (H\"ubschle et al., 2011)
;
_computing_structure_solution 'SHELXS-97 (Sheldrick, 2008)'
_diffrn_ambient_temperature 100(2)
_diffrn_measured_fraction_theta_full 0.999
_diffrn_measured_fraction_theta_max 0.999
_diffrn_measurement_device_type 'Bruker AXS SMART APEX CCD diffractometer'
_diffrn_measurement_method '\w scans'
_diffrn_radiation_monochromator graphite
_diffrn_radiation_type MoK\a
_diffrn_radiation_wavelength 0.71073
_diffrn_reflns_av_R_equivalents 0.0606
_diffrn_reflns_av_unetI/netI 0.0573
_diffrn_reflns_Laue_measured_fraction_full 0.999
_diffrn_reflns_Laue_measured_fraction_max 0.999
_diffrn_reflns_limit_h_max 18
_diffrn_reflns_limit_h_min -18
_diffrn_reflns_limit_k_max 41
_diffrn_reflns_limit_k_min -41
_diffrn_reflns_limit_l_max 16
_diffrn_reflns_limit_l_min -16
_diffrn_reflns_number 55293
_diffrn_reflns_point_group_measured_fraction_full 0.999
_diffrn_reflns_point_group_measured_fraction_max 0.999
_diffrn_reflns_theta_full 28.000
_diffrn_reflns_theta_max 28.282
_diffrn_reflns_theta_min 1.822
_diffrn_source 'fine-focus sealed tube'
_exptl_absorpt_coefficient_mu 0.277
_exptl_absorpt_correction_T_max 0.7461
_exptl_absorpt_correction_T_min 0.6749
_exptl_absorpt_correction_type multi-scan
_exptl_absorpt_process_details 'Apex2  v2009.7-0 (Bruker, 2009)'
_exptl_crystal_colour black
_exptl_crystal_density_diffrn 1.505
_exptl_crystal_description block
_exptl_crystal_F_000 2368
_exptl_crystal_size_max 0.25
_exptl_crystal_size_mid 0.13
_exptl_crystal_size_min 0.09
_refine_diff_density_max 0.630
_refine_diff_density_min -0.651
_refine_diff_density_rms 0.061
_refine_ls_extinction_method none
_refine_ls_goodness_of_fit_ref 1.009
_refine_ls_hydrogen_treatment constr
_refine_ls_matrix_type full
_refine_ls_number_parameters 717
_refine_ls_number_reflns 12725
_refine_ls_number_restraints 15
_refine_ls_restrained_S_all 1.016
_refine_ls_R_factor_all 0.0917
_refine_ls_R_factor_gt 0.0503
_refine_ls_shift/su_max 0.000
_refine_ls_shift/su_mean 0.000
_refine_ls_structure_factor_coef Fsqd
_refine_ls_weighting_details 'w=1/[\s^2^(Fo^2^)+(0.0499P)^2^+3.8776P] where P=(Fo^2^+2Fc^2^)/3'
_refine_ls_weighting_scheme calc
_refine_ls_wR_factor_gt 0.1116
_refine_ls_wR_factor_ref 0.1295
_reflns_Friedel_coverage 0.000
_reflns_number_gt 8219
_reflns_number_total 12725
_reflns_threshold_expression 'I > 2\s(I)'
_cod_data_source_file ja6b12419_si_002.cif
_cod_data_source_block 11mz017_0m
_cod_depositor_comments 'Adding full bibliography for 4125368.cif.'
_cod_original_cell_volume 5130.8(16)
_cod_database_code 4125368
_shelx_shelxl_version_number 2014/7
_shelx_space_group_comment
;
The symmetry employed for this shelxl refinement is uniquely defined
by the following loop, which should always be used as a source of
symmetry information in preference to the above space-group names.
They are only intended as comments.
;

loop_
_space_group_symop_operation_xyz
'x, y, z'
'-x, y+1/2, -z+1/2'
'-x, -y, -z'
'x, -y-1/2, z-1/2'

loop_
_atom_site_label
_atom_site_type_symbol
_atom_site_fract_x
_atom_site_fract_y
_atom_site_fract_z
_atom_site_U_iso_or_equiv
_atom_site_adp_type
_atom_site_occupancy
_atom_site_site_symmetry_order
_atom_site_calc_flag
_atom_site_refinement_flags_posn
_atom_site_refinement_flags_adp
_atom_site_refinement_flags_occupancy
_atom_site_disorder_assembly
_atom_site_disorder_group
C1 C 0.72866(16) 0.14905(7) 0.72667(18) 0.0193(4) Uani 1 1 d . . . . .
C2 C 0.68085(16) 0.18639(7) 0.67967(18) 0.0190(4) Uani 1 1 d . . . . .
C3 C 0.70778(17) 0.23025(7) 0.7059(2) 0.0246(5) Uani 1 1 d . . . . .
H3 H 0.7597 0.2394 0.7605 0.029 Uiso 1 1 calc R U . . .
C4 C 0.64623(17) 0.25682(7) 0.63906(19) 0.0240(5) Uani 1 1 d . . . . .
H4 H 0.6494 0.2877 0.6376 0.029 Uiso 1 1 calc R U . . .
C5 C 0.57647(16) 0.23067(7) 0.57193(18) 0.0197(4) Uani 1 1 d . . . . .
C6 C 0.49711(16) 0.24597(6) 0.49624(18) 0.0182(4) Uani 1 1 d . . . . .
C7 C 0.42239(15) 0.22137(7) 0.43686(17) 0.0180(4) Uani 1 1 d . . . . .
C8 C 0.34008(15) 0.24537(7) 0.36710(18) 0.0196(4) Uani 1 1 d . . . . .
H8 H 0.3454 0.2770 0.3856 0.023 Uiso 1 1 calc R U . . .
C9 C 0.23888(15) 0.18414(7) 0.38281(18) 0.0186(4) Uani 1 1 d . . . . .
H9 H 0.1953 0.1761 0.3129 0.022 Uiso 1 1 calc R U . . .
C10 C 0.33445(15) 0.15927(7) 0.38893(17) 0.0178(4) Uani 1 1 d . . . . .
C11 C 0.32683(15) 0.11673(7) 0.34819(17) 0.0185(4) Uani 1 1 d . . . . .
C12 C 0.40152(15) 0.08545(7) 0.35217(17) 0.0178(4) Uani 1 1 d . . . . .
C13 C 0.39477(16) 0.04483(7) 0.29623(19) 0.0220(5) Uani 1 1 d . . . . .
H13 H 0.3389 0.0338 0.2505 0.026 Uiso 1 1 calc R U . . .
C14 C 0.48245(16) 0.02415(7) 0.31925(18) 0.0220(5) Uani 1 1 d . . . . .
H14 H 0.4985 -0.0032 0.2903 0.026 Uiso 1 1 calc R U . . .
C15 C 0.54544(16) 0.05062(7) 0.39407(17) 0.0181(4) Uani 1 1 d . . . . .
C16 C 0.64022(15) 0.03967(7) 0.44459(18) 0.0187(4) Uani 1 1 d . . . . .
C17 C 0.69270(15) 0.05971(7) 0.53812(18) 0.0185(4) Uani 1 1 d . . . . .
C18 C 0.79164(16) 0.04146(7) 0.58412(19) 0.0242(5) Uani 1 1 d . . . . .
H18 H 0.8003 0.0127 0.5484 0.029 Uiso 1 1 calc R U . . .
C19 C 0.76565(16) 0.07056(7) 0.75935(18) 0.0210(5) Uani 1 1 d . . . . .
H19 H 0.8182 0.0829 0.8155 0.025 Uiso 1 1 calc R U . . .
C20 C 0.71849(15) 0.10673(7) 0.68533(18) 0.0189(4) Uani 1 1 d . . . . .
C21 C 0.80486(16) 0.15908(7) 0.82515(18) 0.0200(5) Uani 1 1 d . . . . .
C22 C 0.90042(18) 0.16633(8) 0.8084(2) 0.0305(5) Uani 1 1 d . . . . .
H22 H 0.9184 0.1624 0.7363 0.037 Uiso 1 1 calc R U . . .
C23 C 0.97011(18) 0.17937(8) 0.8965(2) 0.0319(6) Uani 1 1 d . . . . .
H23 H 1.0352 0.1845 0.8844 0.038 Uiso 1 1 calc R U . . .
C24 C 0.94400(17) 0.18474(7) 1.00080(19) 0.0247(5) Uani 1 1 d . . . . .
C25 C 0.84977(18) 0.17708(9) 1.0190(2) 0.0315(6) Uani 1 1 d . . . . .
H25 H 0.8323 0.1806 1.0915 0.038 Uiso 1 1 calc R U . . .
C26 C 0.78038(17) 0.16426(9) 0.9310(2) 0.0297(5) Uani 1 1 d . . . . .
H26 H 0.7155 0.1590 0.9436 0.036 Uiso 1 1 calc R U . . .
C27 C 1.01692(19) 0.20027(8) 1.0971(2) 0.0314(6) Uani 1 1 d . . . . .
C28 C 0.49170(15) 0.29473(6) 0.48752(18) 0.0175(4) Uani 1 1 d . . . . .
C29 C 0.46768(16) 0.31895(7) 0.57715(18) 0.0212(5) Uani 1 1 d . . . . .
H29 H 0.4552 0.3046 0.6431 0.025 Uiso 1 1 calc R U . . .
C30 C 0.46195(16) 0.36407(7) 0.57008(19) 0.0219(5) Uani 1 1 d . . . . .
H30 H 0.4461 0.3806 0.6312 0.026 Uiso 1 1 calc R U . . .
C31 C 0.47954(16) 0.38473(7) 0.47302(19) 0.0223(5) Uani 1 1 d . . . . .
C32 C 0.50437(16) 0.36117(7) 0.38392(19) 0.0232(5) Uani 1 1 d . . . . .
H32 H 0.5170 0.3756 0.3182 0.028 Uiso 1 1 calc R U . . .
C33 C 0.51062(16) 0.31602(7) 0.39154(19) 0.0206(5) Uani 1 1 d . . . . .
H33 H 0.5279 0.2997 0.3308 0.025 Uiso 1 1 calc R U . . .
C34 C 0.4683(2) 0.43331(8) 0.4674(2) 0.0324(6) Uani 1 1 d . . . . .
C35 C 0.2928(2) 0.26805(9) 0.1816(2) 0.0357(6) Uani 1 1 d . . . . .
H35A H 0.2253 0.2656 0.1956 0.053 Uiso 1 1 calc R U . . .
H35B H 0.2969 0.2599 0.1042 0.053 Uiso 1 1 calc R U . . .
H35C H 0.3150 0.2981 0.1945 0.053 Uiso 1 1 calc R U . . .
C36 C 0.09756(18) 0.18385(9) 0.4693(2) 0.0336(6) Uani 1 1 d . . . . .
H36A H 0.0935 0.2155 0.4611 0.050 Uiso 1 1 calc R U . . .
H36B H 0.0723 0.1752 0.5375 0.050 Uiso 1 1 calc R U . . .
H36C H 0.0589 0.1700 0.4049 0.050 Uiso 1 1 calc R U . . .
C37 C 0.23184(15) 0.10153(7) 0.28553(18) 0.0186(4) Uani 1 1 d . . . . .
C38 C 0.21497(16) 0.10466(8) 0.17029(19) 0.0248(5) Uani 1 1 d . . . . .
H38 H 0.2627 0.1176 0.1319 0.030 Uiso 1 1 calc R U . . .
C39 C 0.12934(17) 0.08911(8) 0.1101(2) 0.0283(5) Uani 1 1 d . . . . .
H39 H 0.1188 0.0913 0.0311 0.034 Uiso 1 1 calc R U . . .
C40 C 0.05980(16) 0.07050(7) 0.16554(19) 0.0225(5) Uani 1 1 d . . . . .
C41 C 0.07479(17) 0.06721(7) 0.2806(2) 0.0253(5) Uani 1 1 d . . . . .
H41 H 0.0265 0.0545 0.3185 0.030 Uiso 1 1 calc R U . . .
C42 C 0.16078(16) 0.08258(7) 0.34039(19) 0.0228(5) Uani 1 1 d . . . . .
H42 H 0.1712 0.0801 0.4193 0.027 Uiso 1 1 calc R U . . .
C43 C -0.03308(17) 0.05390(8) 0.1019(2) 0.0297(5) Uani 1 1 d . . . . .
C44 C 0.68448(15) 0.00208(7) 0.39045(18) 0.0193(4) Uani 1 1 d . . . . .
C45 C 0.66073(18) -0.04075(7) 0.4116(2) 0.0269(5) Uani 1 1 d . . . . .
H45 H 0.6157 -0.0467 0.4618 0.032 Uiso 1 1 calc R U . . .
C46 C 0.70226(19) -0.07505(7) 0.36013(19) 0.0285(5) Uani 1 1 d . . . . .
H46 H 0.6867 -0.1042 0.3763 0.034 Uiso 1 1 calc R U . . .
C47 C 0.76615(17) -0.06650(8) 0.28552(19) 0.0256(5) Uani 1 1 d . . . . .
C48 C 0.7896(2) -0.02429(8) 0.2631(2) 0.0372(6) Uani 1 1 d . . . . .
H48 H 0.8337 -0.0185 0.2118 0.045 Uiso 1 1 calc R U . . .
C49 C 0.74881(19) 0.00997(8) 0.3157(2) 0.0341(6) Uani 1 1 d . . . . .
H49 H 0.7654 0.0391 0.3000 0.041 Uiso 1 1 calc R U . . .
C50 C 0.8089(2) -0.10361(8) 0.2281(2) 0.0340(6) Uani 1 1 d D . . . .
C51 C 0.95872(19) 0.05775(11) 0.5803(3) 0.0485(8) Uani 1 1 d . . . . .
H51A H 0.9738 0.0549 0.6614 0.073 Uiso 1 1 calc R U . . .
H51B H 1.0020 0.0794 0.5540 0.073 Uiso 1 1 calc R U . . .
H51C H 0.9680 0.0296 0.5453 0.073 Uiso 1 1 calc R U . . .
C52 C 0.7267(2) 0.02892(8) 0.9106(2) 0.0351(6) Uani 1 1 d . . . . .
H52A H 0.7741 0.0076 0.8913 0.053 Uiso 1 1 calc R U . . .
H52B H 0.6727 0.0137 0.9375 0.053 Uiso 1 1 calc R U . . .
H52C H 0.7581 0.0483 0.9692 0.053 Uiso 1 1 calc R U . . .
C53 C 0.77939(19) 0.34460(8) 0.9098(2) 0.0310(6) Uani 1 1 d . . . . .
H53 H 0.7787 0.3654 0.9730 0.037 Uiso 1 1 calc R U . . .
Cl1 Cl 0.65937(5) 0.33842(3) 0.84147(6) 0.04707(19) Uani 1 1 d . . . . .
Cl2 Cl 0.85336(6) 0.36610(3) 0.81767(7) 0.0530(2) Uani 1 1 d . . . . .
Cl3 Cl 0.82574(6) 0.29466(2) 0.96374(6) 0.04507(18) Uani 1 1 d . . . . .
F1 F 1.10767(11) 0.20159(6) 1.07285(13) 0.0455(4) Uani 1 1 d . . . . .
F2 F 1.01880(11) 0.17473(5) 1.18651(12) 0.0397(4) Uani 1 1 d . . . . .
F3 F 0.99618(13) 0.24049(5) 1.12978(14) 0.0516(5) Uani 1 1 d . . . . .
F4 F 0.53158(15) 0.45350(5) 0.54369(14) 0.0556(5) Uani 1 1 d . . . . .
F5 F 0.37996(14) 0.44561(5) 0.48850(17) 0.0574(5) Uani 1 1 d . . . . .
F6 F 0.47875(13) 0.44986(4) 0.36889(13) 0.0425(4) Uani 1 1 d . . . . .
F7 F -0.04536(11) 0.06535(5) -0.00569(12) 0.0400(4) Uani 1 1 d . . . . .
F8 F -0.11165(10) 0.06807(6) 0.14489(14) 0.0479(4) Uani 1 1 d . . . . .
F9 F -0.03890(11) 0.01027(5) 0.10410(13) 0.0375(4) Uani 1 1 d . . . . .
F10 F 0.88290(18) -0.09056(6) 0.17302(18) 0.0508(6) Uani 0.890(3) 1 d D . P A 1
F11 F 0.8506(2) -0.13300(7) 0.29808(18) 0.0574(7) Uani 0.890(3) 1 d D . P A 1
F12 F 0.74679(16) -0.12300(9) 0.1535(3) 0.0842(12) Uani 0.890(3) 1 d D . P A 1
F10B F 0.8121(19) -0.0971(6) 0.1262(12) 0.0574(7) Uani 0.110(3) 1 d D . P A 2
F11B F 0.8853(14) -0.1216(8) 0.277(2) 0.0842(12) Uani 0.110(3) 1 d D . P A 2
F12B F 0.7522(13) -0.1402(4) 0.2371(17) 0.0508(6) Uani 0.110(3) 1 d D . P A 2
N1 N 0.60082(13) 0.18819(5) 0.59864(15) 0.0194(4) Uani 1 1 d . . . . .
H1 H 0.5695 0.1653 0.5681 0.023 Uiso 1 1 calc R U . . .
N2 N 0.41947(13) 0.17743(5) 0.43617(15) 0.0178(4) Uani 1 1 d . . . . .
N3 N 0.49361(12) 0.08745(5) 0.41180(15) 0.0177(4) Uani 1 1 d . . . . .
H3A H 0.5160 0.1092 0.4551 0.021 Uiso 1 1 calc R U . . .
N4 N 0.66492(13) 0.09634(6) 0.58632(14) 0.0181(4) Uani 1 1 d . . . . .
O1 O 0.35291(11) 0.23965(5) 0.25515(13) 0.0250(4) Uani 1 1 d . . . . .
O2 O 0.24945(11) 0.23005(5) 0.38892(13) 0.0230(3) Uani 1 1 d . . . . .
O3 O 0.19701(11) 0.17037(5) 0.47578(13) 0.0242(3) Uani 1 1 d . . . . .
O4 O 0.85982(11) 0.07142(5) 0.55125(14) 0.0283(4) Uani 1 1 d . . . . .
O5 O 0.80386(12) 0.03622(5) 0.70000(13) 0.0297(4) Uani 1 1 d . . . . .
O6 O 0.69065(12) 0.05405(5) 0.81389(13) 0.0267(4) Uani 1 1 d . . . . .

loop_
_atom_site_aniso_label
_atom_site_aniso_U_11
_atom_site_aniso_U_22
_atom_site_aniso_U_33
_atom_site_aniso_U_23
_atom_site_aniso_U_13
_atom_site_aniso_U_12
C1 0.0213(11) 0.0157(10) 0.0197(11) -0.0018(8) -0.0009(8) -0.0005(8)
C2 0.0220(11) 0.0160(10) 0.0175(10) -0.0021(8) -0.0029(8) 0.0014(8)
C3 0.0272(12) 0.0149(11) 0.0287(12) -0.0041(9) -0.0061(10) -0.0010(9)
C4 0.0281(12) 0.0124(10) 0.0293(12) -0.0038(9) -0.0042(10) -0.0007(9)
C5 0.0235(11) 0.0126(10) 0.0221(11) -0.0006(8) 0.0004(9) 0.0018(8)
C6 0.0227(11) 0.0107(10) 0.0208(11) 0.0005(8) 0.0020(8) 0.0017(8)
C7 0.0215(11) 0.0152(10) 0.0174(10) 0.0002(8) 0.0034(8) 0.0024(8)
C8 0.0203(11) 0.0164(10) 0.0213(11) 0.0000(9) 0.0003(9) 0.0005(8)
C9 0.0205(11) 0.0138(10) 0.0211(11) -0.0015(8) 0.0013(8) 0.0002(8)
C10 0.0210(11) 0.0149(10) 0.0172(10) 0.0021(8) 0.0017(8) 0.0004(8)
C11 0.0208(11) 0.0162(10) 0.0186(11) 0.0001(8) 0.0032(8) -0.0026(8)
C12 0.0182(10) 0.0162(10) 0.0188(11) 0.0000(8) 0.0015(8) -0.0026(8)
C13 0.0220(11) 0.0180(11) 0.0249(12) -0.0042(9) -0.0007(9) -0.0011(9)
C14 0.0264(12) 0.0160(10) 0.0230(11) -0.0063(9) 0.0013(9) 0.0010(9)
C15 0.0227(11) 0.0138(10) 0.0179(10) -0.0020(8) 0.0029(8) 0.0000(8)
C16 0.0212(11) 0.0138(10) 0.0215(11) -0.0001(8) 0.0036(9) -0.0004(8)
C17 0.0228(11) 0.0119(10) 0.0207(11) 0.0022(8) 0.0023(9) 0.0013(8)
C18 0.0265(12) 0.0185(11) 0.0259(12) -0.0015(9) -0.0028(9) 0.0050(9)
C19 0.0229(11) 0.0154(10) 0.0231(11) 0.0010(9) -0.0026(9) 0.0002(9)
C20 0.0189(11) 0.0161(10) 0.0208(11) 0.0015(8) -0.0003(8) 0.0012(8)
C21 0.0231(11) 0.0137(10) 0.0211(11) 0.0003(8) -0.0039(9) 0.0031(8)
C22 0.0283(13) 0.0368(14) 0.0252(12) -0.0033(11) 0.0002(10) -0.0032(11)
C23 0.0234(12) 0.0377(14) 0.0327(14) -0.0018(11) -0.0023(10) -0.0058(11)
C24 0.0276(12) 0.0171(11) 0.0263(12) 0.0005(9) -0.0063(9) 0.0011(9)
C25 0.0301(13) 0.0433(15) 0.0198(12) -0.0046(11) -0.0012(10) 0.0036(11)
C26 0.0199(12) 0.0430(15) 0.0251(12) -0.0026(11) -0.0013(9) -0.0007(10)
C27 0.0334(14) 0.0275(13) 0.0300(13) -0.0010(11) -0.0068(11) -0.0016(11)
C28 0.0160(10) 0.0120(10) 0.0230(11) -0.0015(8) -0.0019(8) 0.0017(8)
C29 0.0250(12) 0.0168(10) 0.0214(11) 0.0027(9) 0.0021(9) 0.0007(9)
C30 0.0247(12) 0.0171(11) 0.0237(12) -0.0016(9) 0.0033(9) 0.0033(9)
C31 0.0228(12) 0.0127(10) 0.0308(13) 0.0000(9) 0.0017(9) 0.0002(8)
C32 0.0275(12) 0.0165(11) 0.0260(12) 0.0030(9) 0.0053(9) -0.0008(9)
C33 0.0232(11) 0.0165(10) 0.0221(11) -0.0014(9) 0.0031(9) 0.0014(9)
C34 0.0478(16) 0.0163(11) 0.0345(14) 0.0029(10) 0.0109(12) 0.0015(11)
C35 0.0378(15) 0.0391(15) 0.0274(13) 0.0118(11) -0.0047(11) 0.0030(12)
C36 0.0251(13) 0.0406(15) 0.0367(14) 0.0016(12) 0.0103(11) 0.0057(11)
C37 0.0198(11) 0.0123(10) 0.0235(11) -0.0035(8) 0.0019(9) 0.0006(8)
C38 0.0196(11) 0.0314(13) 0.0233(12) -0.0016(10) 0.0031(9) -0.0025(9)
C39 0.0237(12) 0.0410(14) 0.0195(12) -0.0035(10) 0.0007(9) -0.0002(10)
C40 0.0200(11) 0.0182(11) 0.0284(12) -0.0059(9) 0.0002(9) 0.0019(9)
C41 0.0241(12) 0.0206(11) 0.0310(13) 0.0026(10) 0.0031(10) -0.0040(9)
C42 0.0256(12) 0.0197(11) 0.0221(11) 0.0016(9) -0.0001(9) -0.0015(9)
C43 0.0232(12) 0.0326(13) 0.0331(14) -0.0110(11) 0.0037(10) -0.0031(10)
C44 0.0212(11) 0.0158(10) 0.0197(11) -0.0030(8) -0.0013(9) 0.0018(8)
C45 0.0384(14) 0.0196(11) 0.0238(12) 0.0024(9) 0.0088(10) 0.0039(10)
C46 0.0468(15) 0.0153(11) 0.0238(12) 0.0020(9) 0.0058(11) 0.0032(10)
C47 0.0296(13) 0.0233(12) 0.0230(12) -0.0038(9) 0.0004(10) 0.0064(10)
C48 0.0406(16) 0.0285(13) 0.0480(16) -0.0047(12) 0.0256(13) 0.0004(11)
C49 0.0358(14) 0.0191(12) 0.0515(17) -0.0028(11) 0.0205(12) -0.0028(10)
C50 0.0416(15) 0.0295(13) 0.0309(14) -0.0044(11) 0.0055(12) 0.0105(12)
C51 0.0229(14) 0.0549(19) 0.066(2) -0.0064(16) 0.0019(13) 0.0064(13)
C52 0.0432(16) 0.0311(14) 0.0280(13) 0.0119(11) -0.0050(11) -0.0088(11)
C53 0.0354(14) 0.0276(13) 0.0307(13) -0.0014(10) 0.0069(11) 0.0049(11)
Cl1 0.0383(4) 0.0595(5) 0.0419(4) -0.0188(3) 0.0005(3) 0.0097(3)
Cl2 0.0605(5) 0.0484(4) 0.0561(5) 0.0110(4) 0.0289(4) 0.0030(4)
Cl3 0.0595(5) 0.0306(3) 0.0450(4) 0.0059(3) 0.0069(3) 0.0100(3)
F1 0.0300(9) 0.0596(11) 0.0431(9) -0.0007(8) -0.0078(7) -0.0154(7)
F2 0.0409(9) 0.0452(9) 0.0283(8) 0.0046(7) -0.0116(7) -0.0053(7)
F3 0.0609(11) 0.0316(9) 0.0538(11) -0.0160(8) -0.0213(9) 0.0017(8)
F4 0.0947(14) 0.0183(8) 0.0493(10) -0.0031(7) -0.0056(10) -0.0140(8)
F5 0.0697(12) 0.0229(8) 0.0879(14) 0.0089(8) 0.0400(11) 0.0200(8)
F6 0.0694(11) 0.0184(7) 0.0416(9) 0.0104(6) 0.0145(8) 0.0050(7)
F7 0.0332(8) 0.0482(10) 0.0346(9) -0.0033(7) -0.0084(7) -0.0079(7)
F8 0.0201(8) 0.0673(12) 0.0553(10) -0.0292(9) 0.0022(7) 0.0003(7)
F9 0.0364(8) 0.0333(8) 0.0428(9) -0.0118(7) 0.0061(7) -0.0142(7)
F10 0.0658(15) 0.0412(11) 0.0534(12) -0.0059(9) 0.0356(12) 0.0097(10)
F11 0.0836(18) 0.0427(12) 0.0517(12) 0.0130(10) 0.0294(12) 0.0392(12)
F12 0.0451(13) 0.0852(19) 0.113(2) -0.0819(19) -0.0218(14) 0.0223(13)
F10B 0.0836(18) 0.0427(12) 0.0517(12) 0.0130(10) 0.0294(12) 0.0392(12)
F11B 0.0451(13) 0.0852(19) 0.113(2) -0.0819(19) -0.0218(14) 0.0223(13)
F12B 0.0658(15) 0.0412(11) 0.0534(12) -0.0059(9) 0.0356(12) 0.0097(10)
N1 0.0221(9) 0.0109(8) 0.0230(10) -0.0024(7) -0.0041(7) 0.0002(7)
N2 0.0203(9) 0.0138(8) 0.0187(9) -0.0006(7) 0.0010(7) 0.0004(7)
N3 0.0191(9) 0.0122(8) 0.0210(9) -0.0032(7) 0.0001(7) -0.0010(7)
N4 0.0203(9) 0.0147(9) 0.0186(9) 0.0002(7) 0.0003(7) 0.0002(7)
O1 0.0279(9) 0.0262(9) 0.0195(8) 0.0044(7) -0.0012(7) 0.0041(7)
O2 0.0208(8) 0.0145(7) 0.0338(9) -0.0005(6) 0.0045(7) 0.0016(6)
O3 0.0236(8) 0.0249(8) 0.0255(8) 0.0016(7) 0.0080(7) 0.0013(7)
O4 0.0194(8) 0.0283(9) 0.0362(10) -0.0012(7) 0.0002(7) 0.0025(7)
O5 0.0409(10) 0.0213(8) 0.0244(9) 0.0007(7) -0.0038(7) 0.0131(7)
O6 0.0291(9) 0.0217(8) 0.0279(9) 0.0080(7) -0.0014(7) -0.0036(7)

loop_
_atom_type_symbol
_atom_type_description
_atom_type_scat_dispersion_real
_atom_type_scat_dispersion_imag
_atom_type_scat_source
C C 0.0033 0.0016 'International Tables Vol C Tables 4.2.6.8 and 6.1.1.4'
H H 0.0000 0.0000 'International Tables Vol C Tables 4.2.6.8 and 6.1.1.4'
N N 0.0061 0.0033 'International Tables Vol C Tables 4.2.6.8 and 6.1.1.4'
O O 0.0106 0.0060 'International Tables Vol C Tables 4.2.6.8 and 6.1.1.4'
F F 0.0171 0.0103 'International Tables Vol C Tables 4.2.6.8 and 6.1.1.4'
Cl Cl 0.1484 0.1585 'International Tables Vol C Tables 4.2.6.8 and 6.1.1.4'

loop_
_geom_angle_atom_site_label_1
_geom_angle_atom_site_label_2
_geom_angle_atom_site_label_3
_geom_angle
C20 C1 C2 126.77(19)
C20 C1 C21 119.89(18)
C2 C1 C21 113.04(18)
N1 C2 C1 127.56(19)
N1 C2 C3 106.34(18)
C1 C2 C3 126.09(19)
C4 C3 C2 108.19(19)
C4 C3 H3 125.9
C2 C3 H3 125.9
C3 C4 C5 108.68(19)
C3 C4 H4 125.7
C5 C4 H4 125.7
N1 C5 C6 127.78(19)
N1 C5 C4 106.08(18)
C6 C5 C4 126.12(19)
C7 C6 C5 127.49(19)
C7 C6 C28 118.48(18)
C5 C6 C28 113.87(18)
N2 C7 C6 124.28(19)
N2 C7 C8 117.64(18)
C6 C7 C8 118.07(18)
O1 C8 O2 112.35(17)
O1 C8 C7 106.79(17)
O2 C8 C7 110.99(17)
O1 C8 H8 108.9
O2 C8 H8 108.9
C7 C8 H8 108.9
O3 C9 O2 108.02(17)
O3 C9 C10 105.49(16)
O2 C9 C10 114.38(17)
O3 C9 H9 109.6
O2 C9 H9 109.6
C10 C9 H9 109.6
N2 C10 C11 123.49(19)
N2 C10 C9 120.95(18)
C11 C10 C9 115.49(18)
C10 C11 C12 127.4(2)
C10 C11 C37 119.18(19)
C12 C11 C37 113.26(18)
N3 C12 C11 127.67(19)
N3 C12 C13 106.46(18)
C11 C12 C13 125.86(19)
C14 C13 C12 108.38(19)
C14 C13 H13 125.8
C12 C13 H13 125.8
C13 C14 C15 108.30(19)
C13 C14 H14 125.9
C15 C14 H14 125.9
N3 C15 C16 127.27(19)
N3 C15 C14 106.37(18)
C16 C15 C14 126.26(19)
C17 C16 C15 126.3(2)
C17 C16 C44 119.55(19)
C15 C16 C44 114.11(18)
N4 C17 C16 124.68(19)
N4 C17 C18 116.74(18)
C16 C17 C18 118.40(19)
O5 C18 O4 111.45(18)
O5 C18 C17 112.70(19)
O4 C18 C17 105.28(17)
O5 C18 H18 109.1
O4 C18 H18 109.1
C17 C18 H18 109.1
O6 C19 O5 108.96(17)
O6 C19 C20 104.81(17)
O5 C19 C20 113.95(18)
O6 C19 H19 109.7
O5 C19 H19 109.7
C20 C19 H19 109.7
N4 C20 C1 123.52(19)
N4 C20 C19 119.11(18)
C1 C20 C19 117.28(19)
C26 C21 C22 118.9(2)
C26 C21 C1 121.3(2)
C22 C21 C1 119.6(2)
C21 C22 C23 120.5(2)
C21 C22 H22 119.7
C23 C22 H22 119.7
C24 C23 C22 119.6(2)
C24 C23 H23 120.2
C22 C23 H23 120.2
C23 C24 C25 120.5(2)
C23 C24 C27 120.9(2)
C25 C24 C27 118.6(2)
C24 C25 C26 119.8(2)
C24 C25 H25 120.1
C26 C25 H25 120.1
C21 C26 C25 120.6(2)
C21 C26 H26 119.7
C25 C26 H26 119.7
F2 C27 F1 106.6(2)
F2 C27 F3 106.5(2)
F1 C27 F3 106.6(2)
F2 C27 C24 112.0(2)
F1 C27 C24 113.0(2)
F3 C27 C24 111.7(2)
C33 C28 C29 119.60(19)
C33 C28 C6 120.93(19)
C29 C28 C6 119.48(19)
C30 C29 C28 120.1(2)
C30 C29 H29 119.9
C28 C29 H29 119.9
C31 C30 C29 119.5(2)
C31 C30 H30 120.2
C29 C30 H30 120.2
C32 C31 C30 121.0(2)
C32 C31 C34 121.4(2)
C30 C31 C34 117.6(2)
C31 C32 C33 119.3(2)
C31 C32 H32 120.3
C33 C32 H32 120.3
C28 C33 C32 120.4(2)
C28 C33 H33 119.8
C32 C33 H33 119.8
F6 C34 F4 107.5(2)
F6 C34 F5 106.5(2)
F4 C34 F5 105.5(2)
F6 C34 C31 113.5(2)
F4 C34 C31 112.1(2)
F5 C34 C31 111.3(2)
O1 C35 H35A 109.5
O1 C35 H35B 109.5
H35A C35 H35B 109.5
O1 C35 H35C 109.5
H35A C35 H35C 109.5
H35B C35 H35C 109.5
O3 C36 H36A 109.5
O3 C36 H36B 109.5
H36A C36 H36B 109.5
O3 C36 H36C 109.5
H36A C36 H36C 109.5
H36B C36 H36C 109.5
C38 C37 C42 118.7(2)
C38 C37 C11 119.9(2)
C42 C37 C11 121.38(19)
C37 C38 C39 121.0(2)
C37 C38 H38 119.5
C39 C38 H38 119.5
C40 C39 C38 119.6(2)
C40 C39 H39 120.2
C38 C39 H39 120.2
C39 C40 C41 120.4(2)
C39 C40 C43 120.3(2)
C41 C40 C43 119.3(2)
C40 C41 C42 119.7(2)
C40 C41 H41 120.1
C42 C41 H41 120.1
C41 C42 C37 120.6(2)
C41 C42 H42 119.7
C37 C42 H42 119.7
F7 C43 F9 106.39(19)
F7 C43 F8 107.1(2)
F9 C43 F8 105.1(2)
F7 C43 C40 113.2(2)
F9 C43 C40 112.3(2)
F8 C43 C40 112.20(19)
C49 C44 C45 118.7(2)
C49 C44 C16 119.6(2)
C45 C44 C16 121.7(2)
C44 C45 C46 120.7(2)
C44 C45 H45 119.7
C46 C45 H45 119.7
C47 C46 C45 119.7(2)
C47 C46 H46 120.1
C45 C46 H46 120.1
C48 C47 C46 120.2(2)
C48 C47 C50 120.3(2)
C46 C47 C50 119.5(2)
C47 C48 C49 120.0(2)
C47 C48 H48 120.0
C49 C48 H48 120.0
C44 C49 C48 120.7(2)
C44 C49 H49 119.6
C48 C49 H49 119.6
F10B C50 F11B 112.8(16)
F12 C50 F11 108.7(3)
F12 C50 F10 105.5(2)
F11 C50 F10 103.0(2)
F10B C50 F12B 107.8(14)
F11B C50 F12B 93.2(15)
F10B C50 C47 113.9(7)
F11B C50 C47 118.2(10)
F12 C50 C47 113.7(2)
F11 C50 C47 112.9(2)
F10 C50 C47 112.3(2)
F12B C50 C47 108.2(6)
O4 C51 H51A 109.5
O4 C51 H51B 109.5
H51A C51 H51B 109.5
O4 C51 H51C 109.5
H51A C51 H51C 109.5
H51B C51 H51C 109.5
O6 C52 H52A 109.5
O6 C52 H52B 109.5
H52A C52 H52B 109.5
O6 C52 H52C 109.5
H52A C52 H52C 109.5
H52B C52 H52C 109.5
Cl2 C53 Cl3 110.49(14)
Cl2 C53 Cl1 110.08(14)
Cl3 C53 Cl1 110.68(14)
Cl2 C53 H53 108.5
Cl3 C53 H53 108.5
Cl1 C53 H53 108.5
C5 N1 C2 110.66(17)
C5 N1 H1 124.7
C2 N1 H1 124.7
C7 N2 C10 115.92(17)
C15 N3 C12 110.44(17)
C15 N3 H3A 124.8
C12 N3 H3A 124.8
C17 N4 C20 115.09(18)
C8 O1 C35 112.52(18)
C8 O2 C9 114.35(16)
C9 O3 C36 112.01(17)
C18 O4 C51 113.4(2)
C18 O5 C19 114.91(16)
C19 O6 C52 112.47(18)

loop_
_geom_bond_atom_site_label_1
_geom_bond_atom_site_label_2
_geom_bond_distance
C1 C20 1.394(3)
C1 C2 1.406(3)
C1 C21 1.511(3)
C2 N1 1.377(3)
C2 C3 1.424(3)
C3 C4 1.364(3)
C3 H3 0.9500
C4 C5 1.423(3)
C4 H4 0.9500
C5 N1 1.377(3)
C5 C6 1.412(3)
C6 C7 1.399(3)
C6 C28 1.504(3)
C7 N2 1.352(3)
C7 C8 1.515(3)
C8 O1 1.405(3)
C8 O2 1.405(3)
C8 H8 1.0000
C9 O3 1.405(3)
C9 O2 1.421(2)
C9 C10 1.526(3)
C9 H9 1.0000
C10 N2 1.358(3)
C10 C11 1.397(3)
C11 C12 1.412(3)
C11 C37 1.502(3)
C12 N3 1.379(3)
C12 C13 1.418(3)
C13 C14 1.368(3)
C13 H13 0.9500
C14 C15 1.424(3)
C14 H14 0.9500
C15 N3 1.376(3)
C15 C16 1.413(3)
C16 C17 1.401(3)
C16 C44 1.504(3)
C17 N4 1.351(3)
C17 C18 1.517(3)
C18 O5 1.400(3)
C18 O4 1.419(3)
C18 H18 1.0000
C19 O6 1.406(3)
C19 O5 1.422(3)
C19 C20 1.518(3)
C19 H19 1.0000
C20 N4 1.358(3)
C21 C26 1.382(3)
C21 C22 1.390(3)
C22 C23 1.395(3)
C22 H22 0.9500
C23 C24 1.375(4)
C23 H23 0.9500
C24 C25 1.379(3)
C24 C27 1.511(3)
C25 C26 1.390(3)
C25 H25 0.9500
C26 H26 0.9500
C27 F2 1.335(3)
C27 F1 1.336(3)
C27 F3 1.342(3)
C28 C33 1.392(3)
C28 C29 1.396(3)
C29 C30 1.392(3)
C29 H29 0.9500
C30 C31 1.389(3)
C30 H30 0.9500
C31 C32 1.384(3)
C31 C34 1.503(3)
C32 C33 1.394(3)
C32 H32 0.9500
C33 H33 0.9500
C34 F6 1.324(3)
C34 F4 1.336(3)
C34 F5 1.344(3)
C35 O1 1.430(3)
C35 H35A 0.9800
C35 H35B 0.9800
C35 H35C 0.9800
C36 O3 1.435(3)
C36 H36A 0.9800
C36 H36B 0.9800
C36 H36C 0.9800
C37 C38 1.387(3)
C37 C42 1.394(3)
C38 C39 1.390(3)
C38 H38 0.9500
C39 C40 1.378(3)
C39 H39 0.9500
C40 C41 1.384(3)
C40 C43 1.497(3)
C41 C42 1.390(3)
C41 H41 0.9500
C42 H42 0.9500
C43 F7 1.338(3)
C43 F9 1.345(3)
C43 F8 1.348(3)
C44 C49 1.382(3)
C44 C45 1.391(3)
C45 C46 1.392(3)
C45 H45 0.9500
C46 C47 1.380(3)
C46 H46 0.9500
C47 C48 1.375(3)
C47 C50 1.503(3)
C48 C49 1.393(3)
C48 H48 0.9500
C49 H49 0.9500
C50 F10B 1.258(12)
C50 F11B 1.269(14)
C50 F12 1.303(3)
C50 F11 1.316(3)
C50 F10 1.363(3)
C50 F12B 1.387(12)
C51 O4 1.433(3)
C51 H51A 0.9800
C51 H51B 0.9800
C51 H51C 0.9800
C52 O6 1.434(3)
C52 H52A 0.9800
C52 H52B 0.9800
C52 H52C 0.9800
C53 Cl2 1.751(3)
C53 Cl3 1.756(3)
C53 Cl1 1.765(3)
C53 H53 1.0000
N1 H1 0.8800
N3 H3A 0.8800

loop_
_geom_torsion_atom_site_label_1
_geom_torsion_atom_site_label_2
_geom_torsion_atom_site_label_3
_geom_torsion_atom_site_label_4
_geom_torsion
C20 C1 C2 N1 14.8(4)
C21 C1 C2 N1 -171.6(2)
C20 C1 C2 C3 -163.9(2)
C21 C1 C2 C3 9.7(3)
N1 C2 C3 C4 -1.7(3)
C1 C2 C3 C4 177.2(2)
C2 C3 C4 C5 2.2(3)
C3 C4 C5 N1 -1.9(3)
C3 C4 C5 C6 176.3(2)
N1 C5 C6 C7 4.3(4)
C4 C5 C6 C7 -173.6(2)
N1 C5 C6 C28 179.6(2)
C4 C5 C6 C28 1.8(3)
C5 C6 C7 N2 -6.0(4)
C28 C6 C7 N2 178.86(19)
C5 C6 C7 C8 175.1(2)
C28 C6 C7 C8 -0.1(3)
N2 C7 C8 O1 -72.3(2)
C6 C7 C8 O1 106.6(2)
N2 C7 C8 O2 50.4(3)
C6 C7 C8 O2 -130.6(2)
O3 C9 C10 N2 -95.8(2)
O2 C9 C10 N2 22.8(3)
O3 C9 C10 C11 81.2(2)
O2 C9 C10 C11 -160.24(18)
N2 C10 C11 C12 2.7(4)
C9 C10 C11 C12 -174.2(2)
N2 C10 C11 C37 -172.88(19)
C9 C10 C11 C37 10.2(3)
C10 C11 C12 N3 11.2(4)
C37 C11 C12 N3 -173.0(2)
C10 C11 C12 C13 -170.3(2)
C37 C11 C12 C13 5.4(3)
N3 C12 C13 C14 -2.2(2)
C11 C12 C13 C14 179.0(2)
C12 C13 C14 C15 2.3(3)
C13 C14 C15 N3 -1.5(3)
C13 C14 C15 C16 175.2(2)
N3 C15 C16 C17 13.5(4)
C14 C15 C16 C17 -162.4(2)
N3 C15 C16 C44 -167.8(2)
C14 C15 C16 C44 16.3(3)
C15 C16 C17 N4 -8.6(4)
C44 C16 C17 N4 172.7(2)
C15 C16 C17 C18 176.4(2)
C44 C16 C17 C18 -2.2(3)
N4 C17 C18 O5 51.7(3)
C16 C17 C18 O5 -132.9(2)
N4 C17 C18 O4 -69.9(2)
C16 C17 C18 O4 105.4(2)
C2 C1 C20 N4 5.5(4)
C21 C1 C20 N4 -167.7(2)
C2 C1 C20 C19 -170.9(2)
C21 C1 C20 C19 15.9(3)
O6 C19 C20 N4 -80.2(2)
O5 C19 C20 N4 38.8(3)
O6 C19 C20 C1 96.3(2)
O5 C19 C20 C1 -144.6(2)
C20 C1 C21 C26 -102.2(3)
C2 C1 C21 C26 83.7(3)
C20 C1 C21 C22 82.5(3)
C2 C1 C21 C22 -91.6(3)
C26 C21 C22 C23 -1.1(4)
C1 C21 C22 C23 174.3(2)
C21 C22 C23 C24 0.5(4)
C22 C23 C24 C25 0.4(4)
C22 C23 C24 C27 -177.9(2)
C23 C24 C25 C26 -0.7(4)
C27 C24 C25 C26 177.7(2)
C22 C21 C26 C25 0.9(4)
C1 C21 C26 C25 -174.5(2)
C24 C25 C26 C21 0.0(4)
C23 C24 C27 F2 -129.5(2)
C25 C24 C27 F2 52.1(3)
C23 C24 C27 F1 -9.1(3)
C25 C24 C27 F1 172.5(2)
C23 C24 C27 F3 111.2(3)
C25 C24 C27 F3 -67.2(3)
C7 C6 C28 C33 -74.1(3)
C5 C6 C28 C33 110.0(2)
C7 C6 C28 C29 106.1(2)
C5 C6 C28 C29 -69.7(3)
C33 C28 C29 C30 0.5(3)
C6 C28 C29 C30 -179.7(2)
C28 C29 C30 C31 0.5(3)
C29 C30 C31 C32 -1.1(3)
C29 C30 C31 C34 177.4(2)
C30 C31 C32 C33 0.8(3)
C34 C31 C32 C33 -177.8(2)
C29 C28 C33 C32 -0.9(3)
C6 C28 C33 C32 179.3(2)
C31 C32 C33 C28 0.3(3)
C32 C31 C34 F6 3.7(3)
C30 C31 C34 F6 -174.8(2)
C32 C31 C34 F4 -118.3(3)
C30 C31 C34 F4 63.1(3)
C32 C31 C34 F5 123.8(2)
C30 C31 C34 F5 -54.7(3)
C10 C11 C37 C38 93.1(3)
C12 C11 C37 C38 -83.0(3)
C10 C11 C37 C42 -89.4(3)
C12 C11 C37 C42 94.4(2)
C42 C37 C38 C39 -0.3(3)
C11 C37 C38 C39 177.2(2)
C37 C38 C39 C40 0.3(4)
C38 C39 C40 C41 0.0(4)
C38 C39 C40 C43 179.6(2)
C39 C40 C41 C42 -0.3(3)
C43 C40 C41 C42 -179.9(2)
C40 C41 C42 C37 0.4(3)
C38 C37 C42 C41 -0.1(3)
C11 C37 C42 C41 -177.6(2)
C39 C40 C43 F7 -9.9(3)
C41 C40 C43 F7 169.7(2)
C39 C40 C43 F9 110.6(3)
C41 C40 C43 F9 -69.8(3)
C39 C40 C43 F8 -131.3(2)
C41 C40 C43 F8 48.3(3)
C17 C16 C44 C49 -82.3(3)
C15 C16 C44 C49 98.9(3)
C17 C16 C44 C45 99.2(3)
C15 C16 C44 C45 -79.6(3)
C49 C44 C45 C46 1.2(4)
C16 C44 C45 C46 179.7(2)
C44 C45 C46 C47 -1.3(4)
C45 C46 C47 C48 0.8(4)
C45 C46 C47 C50 -178.5(2)
C46 C47 C48 C49 -0.1(4)
C50 C47 C48 C49 179.2(3)
C45 C44 C49 C48 -0.4(4)
C16 C44 C49 C48 -179.0(2)
C47 C48 C49 C44 -0.1(4)
C48 C47 C50 F10B -41.5(15)
C46 C47 C50 F10B 137.8(14)
C48 C47 C50 F11B 94.5(18)
C46 C47 C50 F11B -86.2(18)
C48 C47 C50 F12 -108.0(3)
C46 C47 C50 F12 71.3(3)
C48 C47 C50 F11 127.5(3)
C46 C47 C50 F11 -53.2(3)
C48 C47 C50 F10 11.6(3)
C46 C47 C50 F10 -169.1(2)
C48 C47 C50 F12B -161.4(10)
C46 C47 C50 F12B 18.0(10)
C6 C5 N1 C2 -177.3(2)
C4 C5 N1 C2 0.9(2)
C1 C2 N1 C5 -178.4(2)
C3 C2 N1 C5 0.5(2)
C6 C7 N2 C10 169.7(2)
C8 C7 N2 C10 -11.4(3)
C11 C10 N2 C7 158.5(2)
C9 C10 N2 C7 -24.8(3)
C16 C15 N3 C12 -176.5(2)
C14 C15 N3 C12 0.1(2)
C11 C12 N3 C15 -180.0(2)
C13 C12 N3 C15 1.3(2)
C16 C17 N4 C20 170.7(2)
C18 C17 N4 C20 -14.3(3)
C1 C20 N4 C17 154.1(2)
C19 C20 N4 C17 -29.6(3)
O2 C8 O1 C35 70.6(2)
C7 C8 O1 C35 -167.49(18)
O1 C8 O2 C9 68.8(2)
C7 C8 O2 C9 -50.7(2)
O3 C9 O2 C8 134.68(17)
C10 C9 O2 C8 17.6(2)
O2 C9 O3 C36 69.5(2)
C10 C9 O3 C36 -167.76(18)
O5 C18 O4 C51 62.0(3)
C17 C18 O4 C51 -175.5(2)
O4 C18 O5 C19 77.6(2)
C17 C18 O5 C19 -40.5(3)
O6 C19 O5 C18 116.6(2)
C20 C19 O5 C18 -0.1(3)
O5 C19 O6 C52 75.2(2)
C20 C19 O6 C52 -162.46(19)
